data_4345326
loop_
_publ_author_name
'Zaltariov, Mirela F.'
'Hammerstad, Marta'
'Arabshahi, Homayon J.'
'Jovanovi\'c, Katarina'
'Richter, Klaus W.'
'Cazacu, Maria'
'Shova, Sergiu'
'Balan, Mihaela'
'Andersen, Niels H.'
'Radulovi\'c, Sini\<sa'
'Reynisson, J\'ohannes'
'Andersson, K. Kristoffer'
'Arion, Vladimir B.'

_publ_section_title
;
 New Iminodiacetate-Thiosemicarbazone Hybrids and Their Copper(II)
 Complexes Are Potential Ribonucleotide Reductase R2 Inhibitors with High
 Antiproliferative Activity.
;
_journal_issue 6
_journal_name_full 'Inorganic chemistry'
_journal_page_first 3532
_journal_page_last 3549
_journal_paper_doi 10.1021/acs.inorgchem.6b03178
_journal_volume 56
_journal_year 2017
_chemical_formula_moiety 'C18 H25 Cl3 Cu2 N4 O6 S'
_chemical_formula_sum 'C18 H25 Cl3 Cu2 N4 O6 S'
_chemical_formula_weight 658.91
_chemical_name_systematic
;
 ?
;
_space_group_crystal_system monoclinic
_space_group_IT_number 14
_space_group_name_Hall '-P 2ybc'
_space_group_name_H-M_alt 'P 1 21/c 1'
_symmetry_space_group_name_Hall '-P 2ybc'
_symmetry_space_group_name_H-M 'P 1 21/c 1'
_atom_sites_solution_hydrogens geom
_audit_creation_method SHELXL-2014
_cell_angle_alpha 90
_cell_angle_beta 105.785(2)
_cell_angle_gamma 90
_cell_formula_units_Z 4
_cell_length_a 9.9553(5)
_cell_length_b 17.6353(9)
_cell_length_c 14.8611(6)
_cell_measurement_reflns_used 5815
_cell_measurement_temperature 296(2)
_cell_measurement_theta_max 25.105
_cell_measurement_theta_min 2.419
_cell_volume 2510.7(2)
_computing_cell_refinement 'Bruker SAINT'
_computing_data_collection 'Bruker APEX2'
_computing_data_reduction 'Bruker SAINT'
_computing_molecular_graphics 'Bruker SHELXTL'
_computing_publication_material 'Bruker SHELXTL'
_computing_structure_refinement 'SHELXL-2014 (Sheldrick, 2014)'
_computing_structure_solution 'SHELXS-2014 (Sheldrick, 2014)'
_diffrn_ambient_temperature 296(2)
_diffrn_measured_fraction_theta_full 0.964
_diffrn_measured_fraction_theta_max 0.962
_diffrn_measurement_device_type 'Bruker APEX-II CCD'
_diffrn_measurement_method '\f and \w scans'
_diffrn_radiation_type MoK\a
_diffrn_radiation_wavelength 0.71073
_diffrn_reflns_av_R_equivalents 0.0483
_diffrn_reflns_av_unetI/netI 0.0362
_diffrn_reflns_Laue_measured_fraction_full 0.964
_diffrn_reflns_Laue_measured_fraction_max 0.962
_diffrn_reflns_limit_h_max 12
_diffrn_reflns_limit_h_min -11
_diffrn_reflns_limit_k_max 21
_diffrn_reflns_limit_k_min -21
_diffrn_reflns_limit_l_max 17
_diffrn_reflns_limit_l_min -15
_diffrn_reflns_number 25680
_diffrn_reflns_point_group_measured_fraction_full 0.964
_diffrn_reflns_point_group_measured_fraction_max 0.962
_diffrn_reflns_theta_full 25.242
_diffrn_reflns_theta_max 25.364
_diffrn_reflns_theta_min 2.126
_diffrn_source 'fine-focus sealed tube'
_exptl_absorpt_coefficient_mu 2.138
_exptl_absorpt_correction_T_max 0.7452
_exptl_absorpt_correction_T_min 0.6577
_exptl_absorpt_correction_type multi-scan
_exptl_crystal_colour red
_exptl_crystal_density_diffrn 1.743
_exptl_crystal_description plate
_exptl_crystal_F_000 1336
_exptl_crystal_size_max 0.220
_exptl_crystal_size_mid 0.150
_exptl_crystal_size_min 0.040
_refine_diff_density_max 0.635
_refine_diff_density_min -0.420
_refine_diff_density_rms 0.072
_refine_ls_extinction_method none
_refine_ls_goodness_of_fit_ref 1.019
_refine_ls_hydrogen_treatment constr
_refine_ls_matrix_type full
_refine_ls_number_parameters 311
_refine_ls_number_reflns 4422
_refine_ls_number_restraints 0
_refine_ls_restrained_S_all 1.019
_refine_ls_R_factor_all 0.0532
_refine_ls_R_factor_gt 0.0350
_refine_ls_shift/su_max 0.000
_refine_ls_shift/su_mean 0.000
_refine_ls_structure_factor_coef Fsqd
_refine_ls_weighting_details 'w=1/[\s^2^(Fo^2^)+(0.0497P)^2^+1.4585P] where P=(Fo^2^+2Fc^2^)/3'
_refine_ls_weighting_scheme calc
_refine_ls_wR_factor_gt 0.0862
_refine_ls_wR_factor_ref 0.0964
_reflns_Friedel_coverage 0.000
_reflns_number_gt 3371
_reflns_number_total 4422
_reflns_threshold_expression 'I > 2\s(I)'
_cod_data_source_file ic6b03178_si_003.cif
_cod_data_source_block miza018c
_cod_depositor_comments 'Adding full bibliography for 4345315--4345326.cif.'
_cod_database_code 4345326
_shelx_space_group_comment
;
The symmetry employed for this shelxl refinement is uniquely defined
by the following loop, which should always be used as a source of
symmetry information in preference to the above space-group names.
They are only intended as comments.
;
_shelx_estimated_absorpt_t_min 0.651
_shelx_estimated_absorpt_t_max 0.919
_shelxl_version_number 2014-3

loop_
_space_group_symop_operation_xyz
'x, y, z'
'-x, y+1/2, -z+1/2'
'-x, -y, -z'
'x, -y-1/2, z-1/2'

loop_
_atom_site_label
_atom_site_type_symbol
_atom_site_fract_x
_atom_site_fract_y
_atom_site_fract_z
_atom_site_U_iso_or_equiv
_atom_site_adp_type
_atom_site_occupancy
_atom_site_site_symmetry_order
_atom_site_calc_flag
_atom_site_refinement_flags_posn
_atom_site_refinement_flags_adp
Cu1 Cu 0.28057(4) 0.18164(3) 0.15794(3) 0.03654(15) Uani 1 1 d . .
Cu2 Cu 0.57756(4) 0.19525(2) 0.09793(3) 0.03633(14) Uani 1 1 d . .
Cl1 Cl 0.14867(10) 0.11035(6) 0.03914(7) 0.0521(3) Uani 1 1 d . .
Cl2 Cl 0.38728(9) 0.27443(5) 0.06331(6) 0.0422(2) Uani 1 1 d . .
Cl3 Cl 0.71142(10) 0.27884(6) 0.04966(8) 0.0547(3) Uani 1 1 d . .
S1 S 0.10738(9) 0.26401(6) 0.16694(6) 0.0428(2) Uani 1 1 d . .
O1 O 0.4615(2) 0.13298(13) 0.16249(16) 0.0360(6) Uani 1 1 d . .
O2 O 0.9471(3) 0.14715(15) 0.32744(17) 0.0480(7) Uani 1 1 d . .
O3 O 0.7423(3) 0.20105(14) 0.25541(17) 0.0427(6) Uani 1 1 d . .
O4 O 0.6562(3) 0.11551(17) -0.15169(17) 0.0526(7) Uani 1 1 d . .
O5 O 0.5076(3) 0.13523(16) -0.06472(17) 0.0505(7) Uani 1 1 d . .
O6 O -0.0089(3) 0.43826(17) 0.2509(2) 0.0688(9) Uani 1 1 d . .
N1 N 0.3440(3) 0.19270(16) 0.2958(2) 0.0351(7) Uani 1 1 d . .
N2 N 0.2764(3) 0.24635(18) 0.3358(2) 0.0429(8) Uani 1 1 d . .
H2 H 0.3061 0.2563 0.3945 0.052 Uiso 1 1 calc R U
N3 N 0.1031(3) 0.33090(18) 0.3267(2) 0.0465(8) Uani 1 1 d . .
H30 H 0.1451 0.3422 0.3837 0.056 Uiso 1 1 calc R U
N4 N 0.7170(3) 0.10581(16) 0.09870(19) 0.0342(7) Uani 1 1 d . .
C1 C 0.5314(3) 0.08830(19) 0.2326(2) 0.0329(8) Uani 1 1 d . .
C2 C 0.6277(4) 0.03605(19) 0.2152(2) 0.0350(8) Uani 1 1 d . .
C3 C 0.7099(4) -0.0065(2) 0.2877(3) 0.0397(9) Uani 1 1 d . .
H3 H 0.7736 -0.0406 0.2749 0.048 Uiso 1 1 calc R U
C4 C 0.7004(4) 0.0001(2) 0.3796(3) 0.0425(9) Uani 1 1 d . .
C5 C 0.6057(4) 0.0508(2) 0.3956(3) 0.0418(9) Uani 1 1 d . .
H5 H 0.5975 0.0560 0.4562 0.050 Uiso 1 1 calc R U
C6 C 0.5205(3) 0.09521(19) 0.3247(2) 0.0343(8) Uani 1 1 d . .
C7 C 0.4360(4) 0.1515(2) 0.3525(2) 0.0388(9) Uani 1 1 d . .
H7 H 0.4486 0.1588 0.4162 0.047 Uiso 1 1 calc R U
C8 C 0.1652(4) 0.2824(2) 0.2830(2) 0.0364(8) Uani 1 1 d . .
C9 C 0.7961(5) -0.0450(3) 0.4569(3) 0.0640(12) Uani 1 1 d . .
H9A H 0.7446 -0.0856 0.4751 0.096 Uiso 1 1 calc R U
H9B H 0.8337 -0.0126 0.5096 0.096 Uiso 1 1 calc R U
H9C H 0.8709 -0.0657 0.4353 0.096 Uiso 1 1 calc R U
C10 C 0.6485(4) 0.0337(2) 0.1191(2) 0.0394(9) Uani 1 1 d . .
H10A H 0.5589 0.0274 0.0733 0.047 Uiso 1 1 calc R U
H10B H 0.7065 -0.0094 0.1142 0.047 Uiso 1 1 calc R U
C11 C 0.8527(4) 0.1169(2) 0.1702(2) 0.0408(9) Uani 1 1 d . .
H11A H 0.9154 0.1448 0.1425 0.049 Uiso 1 1 calc R U
H11B H 0.8944 0.0678 0.1898 0.049 Uiso 1 1 calc R U
C12 C 0.8368(4) 0.1594(2) 0.2548(2) 0.0356(8) Uani 1 1 d . .
C13 C 0.9437(5) 0.1841(3) 0.4144(3) 0.0594(12) Uani 1 1 d . .
H13A H 0.9169 0.2361 0.4023 0.089 Uiso 1 1 calc R U
H13B H 1.0346 0.1816 0.4580 0.089 Uiso 1 1 calc R U
H13C H 0.8773 0.1588 0.4404 0.089 Uiso 1 1 calc R U
C14 C 0.7449(4) 0.0985(2) 0.0063(2) 0.0434(9) Uani 1 1 d . .
H14A H 0.7728 0.0468 -0.0016 0.052 Uiso 1 1 calc R U
H14B H 0.8219 0.1315 0.0042 0.052 Uiso 1 1 calc R U
C15 C 0.6212(4) 0.1182(2) -0.0726(3) 0.0405(9) Uani 1 1 d . .
C16 C 0.5574(5) 0.1436(3) -0.2341(3) 0.0588(12) Uani 1 1 d . .
H16A H 0.5904 0.1332 -0.2878 0.088 Uiso 1 1 calc R U
H16B H 0.5466 0.1973 -0.2284 0.088 Uiso 1 1 calc R U
H16C H 0.4690 0.1191 -0.2412 0.088 Uiso 1 1 calc R U
C17 C -0.0303(4) 0.3662(2) 0.2852(3) 0.0587(11) Uani 1 1 d . .
H17A H -0.0844 0.3349 0.2345 0.070 Uiso 1 1 calc R U
H17B H -0.0820 0.3711 0.3316 0.070 Uiso 1 1 calc R U
C18 C -0.1397(6) 0.4754(3) 0.2141(4) 0.102(2) Uani 1 1 d . .
H18A H -0.1973 0.4455 0.1645 0.152 Uiso 1 1 calc R U
H18B H -0.1243 0.5244 0.1904 0.152 Uiso 1 1 calc R U
H18C H -0.1855 0.4815 0.2628 0.152 Uiso 1 1 calc R U

loop_
_atom_site_aniso_label
_atom_site_aniso_U_11
_atom_site_aniso_U_22
_atom_site_aniso_U_33
_atom_site_aniso_U_23
_atom_site_aniso_U_13
_atom_site_aniso_U_12
Cu1 0.0296(2) 0.0528(3) 0.0268(3) -0.00235(19) 0.00702(18) 0.00256(19)
Cu2 0.0314(2) 0.0459(3) 0.0332(3) 0.00432(19) 0.01134(19) 0.00190(19)
Cl1 0.0477(6) 0.0655(7) 0.0395(6) -0.0120(5) 0.0057(4) -0.0093(5)
Cl2 0.0383(5) 0.0530(6) 0.0379(6) 0.0084(4) 0.0147(4) 0.0067(4)
Cl3 0.0425(6) 0.0606(6) 0.0636(7) 0.0186(5) 0.0187(5) -0.0023(5)
S1 0.0340(5) 0.0604(6) 0.0336(6) 0.0009(4) 0.0083(4) 0.0060(4)
O1 0.0308(12) 0.0504(15) 0.0275(13) 0.0048(11) 0.0091(10) 0.0046(11)
O2 0.0405(15) 0.0641(18) 0.0350(16) 0.0009(13) 0.0027(12) 0.0089(13)
O3 0.0369(14) 0.0438(15) 0.0446(16) -0.0037(12) 0.0065(12) 0.0053(12)
O4 0.0553(17) 0.078(2) 0.0265(15) 0.0017(13) 0.0136(13) 0.0108(14)
O5 0.0390(15) 0.077(2) 0.0359(16) -0.0015(13) 0.0109(12) 0.0001(14)
O6 0.063(2) 0.063(2) 0.080(2) 0.0127(17) 0.0192(17) -0.0046(16)
N1 0.0314(16) 0.0478(18) 0.0267(17) -0.0027(13) 0.0089(13) 0.0032(14)
N2 0.0367(17) 0.060(2) 0.0309(18) -0.0085(15) 0.0071(14) 0.0058(15)
N3 0.0418(19) 0.056(2) 0.042(2) -0.0049(15) 0.0127(15) 0.0071(16)
N4 0.0299(15) 0.0439(17) 0.0304(17) 0.0002(13) 0.0107(13) -0.0015(13)
C1 0.0272(18) 0.0382(19) 0.032(2) 0.0004(16) 0.0059(15) -0.0022(15)
C2 0.0347(19) 0.0346(19) 0.037(2) -0.0036(16) 0.0116(16) -0.0069(16)
C3 0.038(2) 0.0337(19) 0.047(2) 0.0008(17) 0.0111(17) 0.0014(16)
C4 0.041(2) 0.039(2) 0.043(2) 0.0057(17) 0.0043(17) -0.0018(17)
C5 0.050(2) 0.047(2) 0.028(2) 0.0014(17) 0.0095(17) -0.0039(19)
C6 0.0306(18) 0.040(2) 0.031(2) 0.0020(16) 0.0074(15) -0.0023(16)
C7 0.037(2) 0.057(2) 0.022(2) -0.0025(17) 0.0066(16) -0.0028(18)
C8 0.035(2) 0.042(2) 0.036(2) -0.0019(17) 0.0161(17) -0.0033(17)
C9 0.074(3) 0.058(3) 0.053(3) 0.012(2) 0.007(2) 0.011(2)
C10 0.039(2) 0.042(2) 0.039(2) -0.0084(17) 0.0118(17) -0.0012(17)
C11 0.034(2) 0.048(2) 0.040(2) -0.0001(17) 0.0097(17) 0.0002(17)
C12 0.032(2) 0.037(2) 0.036(2) 0.0030(16) 0.0063(16) -0.0072(17)
C13 0.061(3) 0.077(3) 0.037(3) -0.001(2) 0.006(2) 0.003(2)
C14 0.040(2) 0.060(2) 0.033(2) -0.0016(18) 0.0154(17) 0.0062(19)
C15 0.046(2) 0.044(2) 0.035(2) -0.0077(17) 0.0166(18) -0.0039(18)
C16 0.065(3) 0.074(3) 0.036(3) 0.002(2) 0.012(2) -0.008(2)
C17 0.053(3) 0.058(3) 0.072(3) 0.002(2) 0.028(2) 0.000(2)
C18 0.078(4) 0.093(4) 0.111(5) 0.040(4) -0.014(3) -0.011(3)

loop_
_atom_type_symbol
_atom_type_description
_atom_type_scat_dispersion_real
_atom_type_scat_dispersion_imag
_atom_type_scat_source
C C 0.0033 0.0016 'International Tables Vol C Tables 4.2.6.8 and 6.1.1.4'
H H 0.0000 0.0000 'International Tables Vol C Tables 4.2.6.8 and 6.1.1.4'
N N 0.0061 0.0033 'International Tables Vol C Tables 4.2.6.8 and 6.1.1.4'
O O 0.0106 0.0060 'International Tables Vol C Tables 4.2.6.8 and 6.1.1.4'
S S 0.1246 0.1234 'International Tables Vol C Tables 4.2.6.8 and 6.1.1.4'
Cl Cl 0.1484 0.1585 'International Tables Vol C Tables 4.2.6.8 and 6.1.1.4'
Cu Cu 0.3201 1.2651 'International Tables Vol C Tables 4.2.6.8 and 6.1.1.4'

loop_
_geom_angle_atom_site_label_1
_geom_angle_atom_site_label_2
_geom_angle_atom_site_label_3
_geom_angle
O1 Cu1 N1 88.64(10)
O1 Cu1 Cl1 96.59(7)
N1 Cu1 Cl1 144.29(9)
O1 Cu1 S1 165.27(8)
N1 Cu1 S1 84.86(9)
Cl1 Cu1 S1 96.40(4)
O1 Cu1 Cl2 77.70(7)
N1 Cu1 Cl2 116.11(9)
Cl1 Cu1 Cl2 99.48(4)
S1 Cu1 Cl2 93.32(3)
O1 Cu2 N4 92.98(10)
O1 Cu2 Cl3 169.14(8)
N4 Cu2 Cl3 92.65(8)
O1 Cu2 Cl2 83.86(7)
N4 Cu2 Cl2 164.19(8)
Cl3 Cu2 Cl2 93.13(4)
Cu2 Cl2 Cu1 85.92(3)
C8 S1 Cu1 97.36(13)
C1 O1 Cu1 123.8(2)
C1 O1 Cu2 116.52(19)
Cu1 O1 Cu2 112.43(11)
C12 O2 C13 115.8(3)
C15 O4 C16 117.6(3)
C17 O6 C18 110.0(4)
C7 N1 N2 116.5(3)
C7 N1 Cu1 126.2(2)
N2 N1 Cu1 117.1(2)
C8 N2 N1 119.8(3)
C8 N2 H2 120.1
N1 N2 H2 120.1
C8 N3 C17 124.6(3)
C8 N3 H30 117.7
C17 N3 H30 117.7
C14 N4 C11 108.2(3)
C14 N4 C10 108.8(3)
C11 N4 C10 109.8(3)
C14 N4 Cu2 110.5(2)
C11 N4 Cu2 112.1(2)
C10 N4 Cu2 107.40(19)
O1 C1 C2 118.6(3)
O1 C1 C6 123.0(3)
C2 C1 C6 118.3(3)
C3 C2 C1 120.0(3)
C3 C2 C10 121.4(3)
C1 C2 C10 118.2(3)
C2 C3 C4 122.2(3)
C2 C3 H3 118.9
C4 C3 H3 118.9
C5 C4 C3 117.2(3)
C5 C4 C9 122.4(4)
C3 C4 C9 120.3(4)
C4 C5 C6 122.7(3)
C4 C5 H5 118.6
C6 C5 H5 118.6
C5 C6 C1 119.5(3)
C5 C6 C7 117.0(3)
C1 C6 C7 123.2(3)
N1 C7 C6 124.8(3)
N1 C7 H7 117.6
C6 C7 H7 117.6
N3 C8 N2 116.4(3)
N3 C8 S1 123.2(3)
N2 C8 S1 120.4(3)
C4 C9 H9A 109.5
C4 C9 H9B 109.5
H9A C9 H9B 109.5
C4 C9 H9C 109.5
H9A C9 H9C 109.5
H9B C9 H9C 109.5
C2 C10 N4 110.8(3)
C2 C10 H10A 109.5
N4 C10 H10A 109.5
C2 C10 H10B 109.5
N4 C10 H10B 109.5
H10A C10 H10B 108.1
N4 C11 C12 112.3(3)
N4 C11 H11A 109.1
C12 C11 H11A 109.1
N4 C11 H11B 109.1
C12 C11 H11B 109.1
H11A C11 H11B 107.9
O3 C12 O2 124.8(3)
O3 C12 C11 125.0(3)
O2 C12 C11 110.2(3)
O2 C13 H13A 109.5
O2 C13 H13B 109.5
H13A C13 H13B 109.5
O2 C13 H13C 109.5
H13A C13 H13C 109.5
H13B C13 H13C 109.5
N4 C14 C15 112.7(3)
N4 C14 H14A 109.0
C15 C14 H14A 109.0
N4 C14 H14B 109.0
C15 C14 H14B 109.0
H14A C14 H14B 107.8
O5 C15 O4 125.4(4)
O5 C15 C14 125.3(3)
O4 C15 C14 109.3(3)
O4 C16 H16A 109.5
O4 C16 H16B 109.5
H16A C16 H16B 109.5
O4 C16 H16C 109.5
H16A C16 H16C 109.5
H16B C16 H16C 109.5
O6 C17 N3 109.4(3)
O6 C17 H17A 109.8
N3 C17 H17A 109.8
O6 C17 H17B 109.8
N3 C17 H17B 109.8
H17A C17 H17B 108.2
O6 C18 H18A 109.5
O6 C18 H18B 109.5
H18A C18 H18B 109.5
O6 C18 H18C 109.5
H18A C18 H18C 109.5
H18B C18 H18C 109.5

loop_
_geom_bond_atom_site_label_1
_geom_bond_atom_site_label_2
_geom_bond_distance
Cu1 O1 1.979(2)
Cu1 N1 1.982(3)
Cu1 Cl1 2.2717(10)
Cu1 S1 2.2862(10)
Cu1 Cl2 2.5684(10)
Cu2 O1 2.016(2)
Cu2 N4 2.099(3)
Cu2 Cl3 2.2324(10)
Cu2 Cl2 2.2962(10)
S1 C8 1.695(4)
O1 C1 1.341(4)
O2 C12 1.332(4)
O2 C13 1.456(5)
O3 C12 1.195(4)
O4 C15 1.315(4)
O4 C16 1.434(5)
O5 C15 1.206(4)
O6 C17 1.407(5)
O6 C18 1.427(6)
N1 C7 1.288(4)
N1 N2 1.386(4)
N2 C8 1.331(4)
N2 H2 0.8600
N3 C8 1.324(4)
N3 C17 1.444(5)
N3 H30 0.8600
N4 C14 1.479(4)
N4 C11 1.487(4)
N4 C10 1.513(4)
C1 C2 1.404(5)
C1 C6 1.407(5)
C2 C3 1.384(5)
C2 C10 1.497(5)
C3 C4 1.399(5)
C3 H3 0.9300
C4 C5 1.367(5)
C4 C9 1.505(5)
C5 C6 1.399(5)
C5 H5 0.9300
C6 C7 1.432(5)
C7 H7 0.9300
C9 H9A 0.9600
C9 H9B 0.9600
C9 H9C 0.9600
C10 H10A 0.9700
C10 H10B 0.9700
C11 C12 1.508(5)
C11 H11A 0.9700
C11 H11B 0.9700
C13 H13A 0.9600
C13 H13B 0.9600
C13 H13C 0.9600
C14 C15 1.492(5)
C14 H14A 0.9700
C14 H14B 0.9700
C16 H16A 0.9600
C16 H16B 0.9600
C16 H16C 0.9600
C17 H17A 0.9700
C17 H17B 0.9700
C18 H18A 0.9600
C18 H18B 0.9600
C18 H18C 0.9600

loop_
_geom_hbond_atom_site_label_D
_geom_hbond_atom_site_label_H
_geom_hbond_atom_site_label_A
_geom_hbond_distance_DH
_geom_hbond_distance_HA
_geom_hbond_distance_DA
_geom_hbond_angle_DHA
_geom_hbond_site_symmetry_A
N2 H2 Cl2 0.86 2.48 3.280(3) 155.5 4_566
N3 H30 Cl1 0.86 2.45 3.236(3) 152.5 4_566
C7 H7 Cl2 0.93 2.69 3.547(4) 152.8 4_566
C11 H11A S1 0.97 2.80 3.637(4) 145.2 1_655
C11 H11B O6 0.97 2.60 3.568(5) 177.6 2_645
C13 H13C Cl3 0.96 2.83 3.513(4) 128.4 4_566
C14 H14A Cl1 0.97 2.97 3.942(4) 176.3 3_655

loop_
_geom_torsion_atom_site_label_1
_geom_torsion_atom_site_label_2
_geom_torsion_atom_site_label_3
_geom_torsion_atom_site_label_4
_geom_torsion
C7 N1 N2 C8 -169.2(3)
Cu1 N1 N2 C8 6.5(4)
Cu1 O1 C1 C2 157.2(2)
Cu2 O1 C1 C2 -54.8(4)
Cu1 O1 C1 C6 -27.7(4)
Cu2 O1 C1 C6 120.3(3)
O1 C1 C2 C3 174.7(3)
C6 C1 C2 C3 -0.7(5)
O1 C1 C2 C10 0.7(5)
C6 C1 C2 C10 -174.6(3)
C1 C2 C3 C4 0.4(5)
C10 C2 C3 C4 174.2(3)
C2 C3 C4 C5 0.0(5)
C2 C3 C4 C9 -177.5(3)
C3 C4 C5 C6 -0.1(5)
C9 C4 C5 C6 177.3(4)
C4 C5 C6 C1 -0.1(5)
C4 C5 C6 C7 -173.8(3)
O1 C1 C6 C5 -174.6(3)
C2 C1 C6 C5 0.5(5)
O1 C1 C6 C7 -1.3(5)
C2 C1 C6 C7 173.8(3)
N2 N1 C7 C6 -177.5(3)
Cu1 N1 C7 C6 7.3(5)
C5 C6 C7 N1 -174.1(3)
C1 C6 C7 N1 12.4(6)
C17 N3 C8 N2 -169.7(3)
C17 N3 C8 S1 8.9(5)
N1 N2 C8 N3 177.7(3)
N1 N2 C8 S1 -0.9(5)
Cu1 S1 C8 N3 177.6(3)
Cu1 S1 C8 N2 -3.8(3)
C3 C2 C10 N4 -106.3(4)
C1 C2 C10 N4 67.6(4)
C14 N4 C10 C2 175.8(3)
C11 N4 C10 C2 57.6(4)
Cu2 N4 C10 C2 -64.5(3)
C14 N4 C11 C12 153.6(3)
C10 N4 C11 C12 -87.8(3)
Cu2 N4 C11 C12 31.5(3)
C13 O2 C12 O3 4.5(5)
C13 O2 C12 C11 -179.0(3)
N4 C11 C12 O3 -23.5(5)
N4 C11 C12 O2 159.9(3)
C11 N4 C14 C15 -156.8(3)
C10 N4 C14 C15 84.0(4)
Cu2 N4 C14 C15 -33.7(4)
C16 O4 C15 O5 7.9(6)
C16 O4 C15 C14 -170.9(3)
N4 C14 C15 O5 -3.1(6)
N4 C14 C15 O4 175.7(3)
C18 O6 C17 N3 -176.9(4)
C8 N3 C17 O6 -96.0(5)
